data_4314055
loop_
_publ_author_name
'Timothy J. Boyle'
'Nicholas L. Andrews'
'Mark A. Rodriguez'
'Charles Campana'
'Timothy Yiu'

_publ_section_title
;
 Structural Variations of Potassium Aryloxides
;
_journal_name_full 'Inorganic Chemistry'
_journal_page_first 5357
_journal_page_last 5366
_journal_paper_doi 10.1021/ic034222k
_journal_volume 42
_journal_year 2003
_chemical_formula_sum 'C86 H82 K4 N6 O4'
_chemical_formula_weight 1419.98
_chemical_name_common K4(DPE)4(Py)4*2(Py)solv
_chemical_name_systematic
; 
 ? 
;
_space_group_IT_number 81
_symmetry_cell_setting tetragonal
_symmetry_space_group_name_Hall 'P -4'
_symmetry_space_group_name_H-M 'P -4'
_atom_sites_solution_hydrogens geom
_atom_sites_solution_primary direct
_atom_sites_solution_secondary difmap
_audit_creation_method SHELXL-97
_cell_angle_alpha 90.00
_cell_angle_beta 90.00
_cell_angle_gamma 90.00
_cell_formula_units_Z 4
_cell_length_a 28.2270(13)
_cell_length_b 28.2270(13)
_cell_length_c 9.7046(4)
_cell_measurement_temperature 168(2)
_cell_volume 7732.3(6)
_computing_cell_refinement 'Bruker SMART'
_computing_data_collection 'Bruker SMART'
_computing_data_reduction 'Bruker SAINT'
_computing_molecular_graphics 'Bruker SHELXTL'
_computing_publication_material 'Bruker SHELXTL'
_computing_structure_refinement 'SHELXL-97 (Sheldrick, 1997)'
_computing_structure_solution 'SHELXS-97 (Sheldrick, 1990)'
_diffrn_ambient_temperature 168(2)
_diffrn_measured_fraction_theta_full 0.999
_diffrn_measured_fraction_theta_max 0.999
_diffrn_measurement_device_type 'CCD area detector'
_diffrn_measurement_method 'phi and omega scans'
_diffrn_radiation_monochromator graphite
_diffrn_radiation_source 'fine-focus sealed tube'
_diffrn_radiation_type MoK\a
_diffrn_radiation_wavelength 0.71073
_diffrn_reflns_av_R_equivalents 0.0694
_diffrn_reflns_av_sigmaI/netI 0.0594
_diffrn_reflns_limit_h_max 30
_diffrn_reflns_limit_h_min -30
_diffrn_reflns_limit_k_max 30
_diffrn_reflns_limit_k_min -30
_diffrn_reflns_limit_l_max 10
_diffrn_reflns_limit_l_min -10
_diffrn_reflns_number 46055
_diffrn_reflns_theta_full 22.50
_diffrn_reflns_theta_max 22.50
_diffrn_reflns_theta_min 2.04
_exptl_absorpt_coefficient_mu 0.284
_exptl_absorpt_correction_type 'SADABS (V2.03)'
_exptl_crystal_colour colorless
_exptl_crystal_density_diffrn 1.220
_exptl_crystal_density_meas 0
_exptl_crystal_density_method 'not measured'
_exptl_crystal_description irregular
_exptl_crystal_F_000 2992
_exptl_crystal_size_max 0.226
_exptl_crystal_size_mid 0.147
_exptl_crystal_size_min 0.00
_refine_diff_density_max 0.320
_refine_diff_density_min -0.273
_refine_diff_density_rms 0.054
_refine_ls_abs_structure_details 'Flack H D (1983), Acta Cryst. A39, 876-881'
_refine_ls_abs_structure_Flack -0.01(5)
_refine_ls_extinction_method none
_refine_ls_goodness_of_fit_ref 1.327
_refine_ls_hydrogen_treatment mixed
_refine_ls_matrix_type full
_refine_ls_number_parameters 771
_refine_ls_number_reflns 10119
_refine_ls_number_restraints 902
_refine_ls_restrained_S_all 1.301
_refine_ls_R_factor_all 0.0835
_refine_ls_R_factor_gt 0.0555
_refine_ls_shift/su_max 7.203
_refine_ls_shift/su_mean 0.442
_refine_ls_structure_factor_coef Fsqd
_refine_ls_weighting_details 'calc w=1/[\s^2^(Fo^2^)+(0.0400P)^2^+0.0000P] where P=(Fo^2^+2Fc^2^)/3'
_refine_ls_weighting_scheme calc
_refine_ls_wR_factor_gt 0.1109
_refine_ls_wR_factor_ref 0.1211
_reflns_number_gt 7760
_reflns_number_total 10119
_reflns_threshold_expression >2sigma(I)
_cod_data_source_file ic034222ksi20030227_032620_12.cif
_cod_data_source_block na102
_cod_depositor_comments
;
The following automatic conversions were performed:

'_symmetry_cell_setting' value 'Tetragonal' changed to 'tetragonal'
according to the built-in table from CIF Core dictionary named
'cif_core.dic' version 2.4.1 from 2010-06-29.

Automatic conversion script
Id: cif_fix_values 1646 2011-03-28 12:23:43Z adriana 
;
_cod_database_code 4314055

loop_
_symmetry_equiv_pos_as_xyz
'x, y, z'
'y, -x, -z'
'-x, -y, z'
'-y, x, -z'

loop_
_atom_site_label
_atom_site_type_symbol
_atom_site_fract_x
_atom_site_fract_y
_atom_site_fract_z
_atom_site_U_iso_or_equiv
_atom_site_adp_type
_atom_site_occupancy
_atom_site_symmetry_multiplicity
_atom_site_calc_flag
_atom_site_refinement_flags
_atom_site_disorder_assembly
_atom_site_disorder_group
K1 K 0.50328(7) 1.06611(6) -0.42087(15) 0.0316(4) Uani 1 1 d U . .
O1 O 0.56907(16) 0.99463(18) -0.4168(4) 0.0299(10) Uani 1 1 d U . .
C1 C 0.5963(2) 1.0045(3) -0.3067(7) 0.0305(15) Uani 1 1 d U . .
C111 C 0.5695(3) 0.9977(3) -0.1701(6) 0.0305(16) Uani 1 1 d U . .
H11A H 0.5598 0.9645 -0.1612 0.046 Uiso 1 1 calc R . .
H11B H 0.5414 1.0181 -0.1690 0.046 Uiso 1 1 calc R . .
H11C H 0.5903 1.0062 -0.0930 0.046 Uiso 1 1 calc R . .
C121 C 0.6151(3) 1.0570(3) -0.3213(7) 0.0274(15) Uani 1 1 d U . .
C122 C 0.6048(3) 1.0923(3) -0.2328(8) 0.045(2) Uani 1 1 d U . .
H122 H 0.5888 1.0853 -0.1492 0.054 Uiso 1 1 calc R . .
C123 C 0.6173(3) 1.1389(3) -0.2623(11) 0.064(3) Uani 1 1 d U . .
H123 H 0.6073 1.1634 -0.2017 0.077 Uiso 1 1 calc R . .
C124 C 0.6443(3) 1.1509(3) -0.3789(9) 0.050(2) Uani 1 1 d U . .
H124 H 0.6545 1.1825 -0.3955 0.060 Uiso 1 1 calc R . .
C125 C 0.6552(3) 1.1150(3) -0.4667(9) 0.048(2) Uani 1 1 d U . .
H125 H 0.6724 1.1217 -0.5486 0.057 Uiso 1 1 calc R . .
C126 C 0.6414(3) 1.0686(3) -0.4388(8) 0.039(2) Uani 1 1 d U . .
H126 H 0.6501 1.0441 -0.5012 0.047 Uiso 1 1 calc R . .
C131 C 0.6417(3) 0.9737(3) -0.2947(7) 0.0311(17) Uani 1 1 d U . .
C132 C 0.6717(3) 0.9744(3) -0.1800(9) 0.047(2) Uani 1 1 d U . .
H132 H 0.6656 0.9962 -0.1076 0.056 Uiso 1 1 calc R . .
C133 C 0.7097(3) 0.9443(3) -0.1695(9) 0.049(2) Uani 1 1 d U . .
H133 H 0.7301 0.9462 -0.0918 0.058 Uiso 1 1 calc R . .
C134 C 0.7184(3) 0.9114(3) -0.2714(10) 0.049(2) Uani 1 1 d U . .
H134 H 0.7439 0.8897 -0.2612 0.058 Uiso 1 1 calc R . .
C135 C 0.6902(3) 0.9096(3) -0.3896(9) 0.052(2) Uani 1 1 d U . .
H135 H 0.6969 0.8879 -0.4619 0.062 Uiso 1 1 calc R . .
C136 C 0.6517(3) 0.9408(3) -0.3977(9) 0.035(2) Uani 1 1 d U . .
H136 H 0.6317 0.9396 -0.4763 0.042 Uiso 1 1 calc R . .
N1 N 0.4687(3) 1.1493(2) -0.2892(8) 0.059(2) Uani 1 1 d DU . .
C11 C 0.4874(3) 1.1928(3) -0.2756(8) 0.058(3) Uiso 1 1 d DU . .
H11 H 0.5201 1.1976 -0.2935 0.070 Uiso 1 1 calc R . .
C12 C 0.4593(3) 1.2309(4) -0.2355(10) 0.090(3) Uiso 1 1 d DU . .
H12 H 0.4733 1.2611 -0.2207 0.108 Uiso 1 1 calc R . .
C13 C 0.4122(3) 1.2251(3) -0.2175(9) 0.083(3) Uiso 1 1 d DU . .
H13 H 0.3925 1.2514 -0.1965 0.100 Uiso 1 1 calc R . .
C14 C 0.3934(3) 1.1808(3) -0.2300(10) 0.083(3) Uiso 1 1 d DU . .
H14 H 0.3603 1.1755 -0.2210 0.100 Uiso 1 1 calc R . .
C15 C 0.4243(3) 1.1437(3) -0.2564(10) 0.070(3) Uiso 1 1 d DU . .
H15 H 0.4124 1.1123 -0.2500 0.084 Uiso 1 1 calc R . .
K2 K 0.43363(6) 1.00270(7) -0.68130(15) 0.0310(4) Uani 1 1 d U . .
O2 O 0.49403(18) 0.93094(17) -0.6835(4) 0.0272(10) Uani 1 1 d U . .
C2 C 0.5047(3) 0.9026(2) -0.7951(7) 0.0328(16) Uani 1 1 d U . .
C211 C 0.4970(3) 0.9301(3) -0.9294(6) 0.0379(17) Uani 1 1 d U . .
H21A H 0.5154 0.9596 -0.9268 0.057 Uiso 1 1 calc R . .
H21B H 0.4633 0.9376 -0.9396 0.057 Uiso 1 1 calc R . .
H21C H 0.5075 0.9108 -1.0076 0.057 Uiso 1 1 calc R . .
C221 C 0.4736(2) 0.8568(3) -0.8003(7) 0.0244(16) Uani 1 1 d U . .
C222 C 0.4764(3) 0.8281(3) -0.9138(8) 0.040(2) Uani 1 1 d U . .
H222 H 0.4986 0.8352 -0.9846 0.048 Uiso 1 1 calc R . .
C223 C 0.4463(3) 0.7876(3) -0.9267(10) 0.060(3) Uani 1 1 d U . .
H223 H 0.4486 0.7673 -1.0045 0.072 Uiso 1 1 calc R . .
C224 C 0.4141(3) 0.7787(3) -0.8241(11) 0.056(2) Uani 1 1 d U . .
H224 H 0.3928 0.7528 -0.8330 0.067 Uiso 1 1 calc R . .
C225 C 0.4121(3) 0.8073(3) -0.7068(10) 0.058(3) Uani 1 1 d U . .
H225 H 0.3913 0.7997 -0.6331 0.070 Uiso 1 1 calc R . .
C226 C 0.4415(3) 0.8476(3) -0.6996(9) 0.041(2) Uani 1 1 d U . .
H226 H 0.4388 0.8686 -0.6234 0.050 Uiso 1 1 calc R . .
C231 C 0.5574(3) 0.8854(2) -0.7817(8) 0.0286(16) Uani 1 1 d U . .
C232 C 0.5919(3) 0.8943(3) -0.8758(9) 0.049(2) Uani 1 1 d U . .
H232 H 0.5834 0.9100 -0.9588 0.059 Uiso 1 1 calc R . .
C233 C 0.6375(3) 0.8820(4) -0.8570(11) 0.077(3) Uani 1 1 d U . .
H233 H 0.6606 0.8903 -0.9238 0.092 Uiso 1 1 calc R . .
C234 C 0.6505(3) 0.8572(3) -0.7399(10) 0.056(2) Uani 1 1 d U . .
H234 H 0.6823 0.8468 -0.7281 0.068 Uiso 1 1 calc R . .
C235 C 0.6166(3) 0.8478(3) -0.6401(10) 0.053(2) Uani 1 1 d U . .
H235 H 0.6250 0.8320 -0.5572 0.064 Uiso 1 1 calc R . .
C236 C 0.5710(3) 0.8617(3) -0.6631(7) 0.0304(19) Uani 1 1 d U . .
H236 H 0.5477 0.8549 -0.5953 0.036 Uiso 1 1 calc R . .
N2 N 0.3523(2) 0.9637(3) -0.8158(7) 0.061(2) Uani 1 1 d DU . .
C21 C 0.3094(3) 0.9843(3) -0.8142(9) 0.069(3) Uiso 1 1 d DU . .
H21 H 0.3071 1.0168 -0.7893 0.082 Uiso 1 1 calc R . .
C22 C 0.2695(3) 0.9602(3) -0.8469(9) 0.059(3) Uiso 1 1 d DU . .
H22 H 0.2394 0.9751 -0.8402 0.071 Uiso 1 1 calc R . .
C23 C 0.2730(4) 0.9152(3) -0.8887(11) 0.093(4) Uiso 1 1 d DU . .
H23 H 0.2454 0.8978 -0.9129 0.112 Uiso 1 1 calc R . .
C24 C 0.3166(3) 0.8946(4) -0.8961(10) 0.083(3) Uiso 1 1 d DU . .
H24 H 0.3198 0.8628 -0.9266 0.100 Uiso 1 1 calc R . .
C25 C 0.3558(3) 0.9204(3) -0.8588(9) 0.073(3) Uiso 1 1 d DU . .
H25 H 0.3863 0.9061 -0.8647 0.087 Uiso 1 1 calc R . .
K3 K 0.43355(6) 1.49441(7) -0.12970(17) 0.0292(6) Uani 1 1 d U . .
O3 O 0.51009(17) 1.43107(16) -0.1346(4) 0.0261(13) Uani 1 1 d U . .
C3 C 0.4984(3) 1.4020(2) -0.2440(6) 0.0254(15) Uani 1 1 d U . .
C311 C 0.5037(3) 1.4317(3) -0.3819(7) 0.0297(19) Uani 1 1 d U . .
H31A H 0.4796 1.4567 -0.3840 0.045 Uiso 1 1 calc R . .
H31B H 0.4994 1.4107 -0.4614 0.045 Uiso 1 1 calc R . .
H31C H 0.5353 1.4460 -0.3855 0.045 Uiso 1 1 calc R . .
C321 C 0.4480(3) 1.3833(3) -0.2271(8) 0.0297(16) Uani 1 1 d U . .
C322 C 0.4381(3) 1.3571(3) -0.1117(8) 0.0273(19) Uani 1 1 d U . .
H322 H 0.4630 1.3493 -0.0499 0.033 Uiso 1 1 calc R . .
C323 C 0.3931(3) 1.3420(3) -0.0836(8) 0.038(2) Uani 1 1 d U . .
H323 H 0.3873 1.3240 -0.0027 0.045 Uiso 1 1 calc R . .
C324 C 0.3563(3) 1.3525(3) -0.1710(11) 0.052(2) Uani 1 1 d U . .
H324 H 0.3251 1.3423 -0.1485 0.062 Uiso 1 1 calc R . .
C325 C 0.3637(3) 1.3776(3) -0.2905(10) 0.055(2) Uani 1 1 d U . .
H325 H 0.3385 1.3828 -0.3536 0.066 Uiso 1 1 calc R . .
C326 C 0.4100(3) 1.3956(3) -0.3182(8) 0.044(2) Uani 1 1 d U . .
H326 H 0.4155 1.4155 -0.3957 0.052 Uiso 1 1 calc R . .
C331 C 0.5324(3) 1.3594(3) -0.2573(7) 0.0227(17) Uani 1 1 d U . .
C332 C 0.5656(3) 1.3506(3) -0.1545(8) 0.037(2) Uani 1 1 d U . .
H332 H 0.5676 1.3707 -0.0760 0.045 Uiso 1 1 calc R . .
C333 C 0.5955(3) 1.3125(3) -0.1681(9) 0.049(2) Uani 1 1 d U . .
H333 H 0.6166 1.3054 -0.0945 0.059 Uiso 1 1 calc R . .
C334 C 0.5964(3) 1.2853(3) -0.2780(9) 0.047(2) Uani 1 1 d U . .
H334 H 0.6190 1.2605 -0.2855 0.056 Uiso 1 1 calc R . .
C335 C 0.5637(3) 1.2932(3) -0.3838(9) 0.043(2) Uani 1 1 d U . .
H335 H 0.5637 1.2740 -0.4640 0.052 Uiso 1 1 calc R . .
C336 C 0.5322(3) 1.3287(3) -0.3696(8) 0.039(2) Uani 1 1 d U . .
H336 H 0.5089 1.3330 -0.4391 0.046 Uiso 1 1 calc R . .
N3 N 0.3501(2) 1.5283(2) -0.2638(7) 0.0480(19) Uani 1 1 d DU . .
C31 C 0.3537(3) 1.5724(3) -0.3154(9) 0.061(3) Uiso 1 1 d DU . .
H31 H 0.3832 1.5887 -0.3109 0.074 Uiso 1 1 calc R . .
C32 C 0.3150(4) 1.5943(4) -0.3747(13) 0.126(4) Uiso 1 1 d DU . .
H32 H 0.3180 1.6243 -0.4179 0.151 Uiso 1 1 calc R . .
C33 C 0.2721(4) 1.5714(4) -0.3696(11) 0.102(4) Uiso 1 1 d DU . .
H33 H 0.2449 1.5869 -0.4055 0.122 Uiso 1 1 calc R . .
C34 C 0.2673(3) 1.5282(3) -0.3158(10) 0.075(3) Uiso 1 1 d DU . .
H34 H 0.2380 1.5116 -0.3181 0.090 Uiso 1 1 calc R . .
C35 C 0.3073(3) 1.5090(3) -0.2566(8) 0.058(2) Uiso 1 1 d DU . .
H35 H 0.3041 1.4800 -0.2075 0.070 Uiso 1 1 calc R . .
K4 K 1.06671(6) 1.00090(7) 0.87092(18) 0.0324(6) Uani 1 1 d U . .
O4 O 0.99573(19) 1.06865(16) 0.8652(4) 0.0323(13) Uani 1 1 d U . .
C4 C 1.0088(3) 1.0967(2) 0.7560(7) 0.0304(16) Uani 1 1 d U . .
C411 C 1.0006(3) 1.0705(2) 0.6202(7) 0.0339(19) Uani 1 1 d U . .
H41A H 0.9677 1.0594 0.6160 0.051 Uiso 1 1 calc R . .
H41B H 1.0220 1.0432 0.6146 0.051 Uiso 1 1 calc R . .
H41C H 1.0067 1.0920 0.5429 0.051 Uiso 1 1 calc R . .
C421 C 0.9797(3) 1.1442(3) 0.7447(8) 0.0275(18) Uani 1 1 d U . .
C422 C 0.9476(3) 1.1550(3) 0.8452(9) 0.039(2) Uani 1 1 d U . .
H422 H 0.9443 1.1351 0.9236 0.047 Uiso 1 1 calc R . .
C423 C 0.9199(3) 1.1952(3) 0.8321(10) 0.051(2) Uani 1 1 d U . .
H423 H 0.8979 1.2025 0.9033 0.061 Uiso 1 1 calc R . .
C424 C 0.9227(4) 1.2245(3) 0.7217(11) 0.067(3) Uani 1 1 d U . .
H424 H 0.9032 1.2519 0.7135 0.081 Uiso 1 1 calc R . .
C425 C 0.9560(3) 1.2123(3) 0.6201(11) 0.060(3) Uani 1 1 d U . .
H425 H 0.9585 1.2313 0.5397 0.071 Uiso 1 1 calc R . .
C426 C 0.9850(3) 1.1733(3) 0.6344(9) 0.044(2) Uani 1 1 d U . .
H426 H 1.0087 1.1669 0.5673 0.053 Uiso 1 1 calc R . .
C431 C 1.0619(3) 1.1110(3) 0.7723(8) 0.0325(17) Uani 1 1 d U . .
C432 C 1.0742(3) 1.1356(3) 0.8881(8) 0.0314(19) Uani 1 1 d U . .
H432 H 1.0502 1.1444 0.9517 0.038 Uiso 1 1 calc R . .
C433 C 1.1203(3) 1.1478(3) 0.9152(9) 0.047(2) Uani 1 1 d U . .
H433 H 1.1274 1.1664 0.9943 0.056 Uiso 1 1 calc R . .
C434 C 1.1555(3) 1.1339(3) 0.8311(9) 0.050(2) Uani 1 1 d U . .
H434 H 1.1874 1.1409 0.8544 0.060 Uiso 1 1 calc R . .
C435 C 1.1458(3) 1.1100(3) 0.7133(9) 0.052(2) Uani 1 1 d U . .
H435 H 1.1704 1.1018 0.6511 0.062 Uiso 1 1 calc R . .
C436 C 1.0977(3) 1.0974(3) 0.6843(9) 0.040(2) Uani 1 1 d U . .
H436 H 1.0904 1.0796 0.6039 0.048 Uiso 1 1 calc R . .
N4 N 1.1497(2) 0.9611(3) 0.7393(8) 0.057(2) Uani 1 1 d DU . .
C41 C 1.1944(3) 0.9774(3) 0.7328(8) 0.052(2) Uiso 1 1 d DU . .
H41 H 1.2004 1.0092 0.7592 0.062 Uiso 1 1 calc R . .
C42 C 1.2309(3) 0.9505(3) 0.6903(10) 0.064(3) Uiso 1 1 d DU . .
H42 H 1.2626 0.9616 0.6972 0.076 Uiso 1 1 calc R . .
C43 C 1.2215(3) 0.9070(3) 0.6372(10) 0.087(3) Uiso 1 1 d DU . .
H43 H 1.2464 0.8883 0.5997 0.104 Uiso 1 1 calc R . .
C44 C 1.1760(3) 0.8902(4) 0.6383(11) 0.087(3) Uiso 1 1 d DU . .
H44 H 1.1685 0.8601 0.6004 0.105 Uiso 1 1 calc R . .
C45 C 1.1416(3) 0.9181(3) 0.6954(9) 0.052(2) Uiso 1 1 d DU . .
H45 H 1.1104 0.9056 0.7035 0.063 Uiso 1 1 calc R . .
N1A N 0.2907(4) 1.2412(5) 0.0223(15) 0.199(6) Uiso 1 1 d DU . .
C1A C 0.2716(5) 1.2847(5) 0.0187(16) 0.183(6) Uiso 1 1 d DU . .
H1A H 0.2889 1.3091 -0.0262 0.219 Uiso 1 1 calc R . .
C2A C 0.2297(4) 1.2958(4) 0.0748(13) 0.113(4) Uiso 1 1 d DU . .
H2A H 0.2187 1.3275 0.0781 0.136 Uiso 1 1 calc R . .
C3A C 0.2043(4) 1.2606(4) 0.1251(13) 0.116(4) Uiso 1 1 d DU . .
H3A H 0.1755 1.2672 0.1719 0.139 Uiso 1 1 calc R . .
C4A C 0.2189(4) 1.2157(4) 0.1108(13) 0.130(4) Uiso 1 1 d DU . .
H4A H 0.2021 1.1904 0.1529 0.156 Uiso 1 1 calc R . .
C5A C 0.2584(5) 1.2075(5) 0.0343(14) 0.132(5) Uiso 1 1 d DU . .
H5A H 0.2627 1.1778 -0.0101 0.159 Uiso 1 1 calc R . .
N1B N 0.2027(5) 1.2323(5) -0.3795(17) 0.052(5) Uiso 0.435(17) 1 d PDU A 1
C1B C 0.2295(6) 1.2005(6) -0.4450(19) 0.036(6) Uiso 0.435(17) 1 d PDU A 1
H1B H 0.2173 1.1696 -0.4609 0.044 Uiso 0.435(17) 1 calc PR A 1
C2B C 0.2737(7) 1.2115(7) -0.489(3) 0.075(9) Uiso 0.435(17) 1 d PDU A 1
H2B H 0.2914 1.1916 -0.5494 0.091 Uiso 0.435(17) 1 calc PR A 1
C3B C 0.2905(6) 1.2534(7) -0.440(2) 0.066(8) Uiso 0.435(17) 1 d PDU A 1
H3B H 0.3229 1.2575 -0.4173 0.080 Uiso 0.435(17) 1 calc PR A 1
C4B C 0.2580(8) 1.2899(7) -0.426(4) 0.114(11) Uiso 0.435(17) 1 d PDU A 1
H4B H 0.2638 1.3214 -0.4560 0.137 Uiso 0.435(17) 1 calc PR A 1
C5B C 0.2162(6) 1.2760(6) -0.3621(19) 0.054(6) Uiso 0.435(17) 1 d PDU A 1
H5B H 0.1982 1.2975 -0.3080 0.065 Uiso 0.435(17) 1 calc PR A 1
N1C N 0.2755(9) 1.2864(6) -0.486(2) 0.173(9) Uiso 0.565(17) 1 d PDU A 2
C1C C 0.2517(10) 1.2875(8) -0.365(2) 0.104(11) Uiso 0.565(17) 1 d PDU A 2
H1WA H 0.2548 1.3131 -0.3019 0.125 Uiso 0.565(17) 1 calc PR A 2
C2C C 0.2228(12) 1.2497(10) -0.339(3) 0.224(17) Uiso 0.565(17) 1 d PDU A 2
H2C H 0.2053 1.2470 -0.2553 0.269 Uiso 0.565(17) 1 calc PR A 2
C3C C 0.2207(10) 1.2162(11) -0.439(3) 0.171(14) Uiso 0.565(17) 1 d PDU A 2
H3C H 0.1934 1.1965 -0.4414 0.205 Uiso 0.565(17) 1 calc PR A 2
C4C C 0.2552(7) 1.2085(6) -0.538(2) 0.080(7) Uiso 0.565(17) 1 d PDU A 2
H4C H 0.2595 1.1795 -0.5856 0.096 Uiso 0.565(17) 1 calc PR A 2
C5C C 0.2824(6) 1.2479(6) -0.557(2) 0.074(7) Uiso 0.565(17) 1 d PDU A 2
H5C H 0.3069 1.2472 -0.6243 0.089 Uiso 0.565(17) 1 calc PR A 2

loop_
_atom_site_aniso_label
_atom_site_aniso_U_11
_atom_site_aniso_U_22
_atom_site_aniso_U_33
_atom_site_aniso_U_23
_atom_site_aniso_U_13
_atom_site_aniso_U_12
K1 0.0353(12) 0.0274(12) 0.0320(9) -0.0034(8) 0.0022(9) 0.0031(9)
O1 0.025(3) 0.034(3) 0.031(2) -0.002(3) -0.003(2) 0.000(2)
C1 0.024(4) 0.036(4) 0.032(4) -0.002(4) -0.006(3) -0.004(3)
C111 0.026(5) 0.037(5) 0.028(4) -0.004(4) 0.001(3) 0.004(4)
C121 0.033(4) 0.027(4) 0.022(4) -0.001(3) -0.011(3) 0.001(3)
C122 0.042(5) 0.048(4) 0.044(5) -0.011(4) 0.011(3) -0.020(4)
C123 0.066(7) 0.039(5) 0.087(7) -0.028(5) 0.006(5) -0.010(5)
C124 0.043(6) 0.044(5) 0.063(6) -0.004(4) 0.001(5) -0.007(4)
C125 0.046(6) 0.034(5) 0.063(6) 0.008(4) 0.011(4) -0.012(4)
C126 0.035(5) 0.035(4) 0.048(5) -0.003(4) -0.012(4) -0.011(4)
C131 0.028(4) 0.033(4) 0.032(5) 0.000(3) -0.004(3) -0.009(3)
C132 0.026(5) 0.062(6) 0.052(5) 0.014(4) -0.001(4) 0.002(4)
C133 0.036(5) 0.053(6) 0.057(6) 0.019(4) -0.010(4) -0.001(4)
C134 0.040(5) 0.049(6) 0.056(6) 0.024(4) -0.012(4) 0.004(4)
C135 0.051(6) 0.051(6) 0.053(6) -0.003(4) 0.022(4) 0.012(4)
C136 0.017(4) 0.029(5) 0.058(6) 0.012(4) 0.000(4) -0.005(3)
N1 0.066(5) 0.037(4) 0.073(5) -0.016(4) -0.004(4) 0.003(4)
K2 0.0295(12) 0.0317(12) 0.0318(9) 0.0006(9) 0.0003(8) -0.0022(9)
O2 0.032(3) 0.023(3) 0.027(2) -0.005(2) 0.001(3) -0.005(3)
C2 0.038(4) 0.029(4) 0.031(4) 0.001(3) -0.005(4) -0.004(3)
C211 0.054(6) 0.031(5) 0.028(4) 0.004(3) -0.012(4) -0.002(5)
C221 0.019(4) 0.018(4) 0.036(5) 0.002(3) -0.008(3) -0.005(3)
C222 0.044(5) 0.033(5) 0.042(5) 0.006(4) -0.013(4) -0.010(4)
C223 0.081(7) 0.033(5) 0.065(6) -0.002(4) -0.035(5) -0.016(5)
C224 0.046(6) 0.025(5) 0.096(7) -0.005(4) -0.014(5) -0.004(4)
C225 0.046(6) 0.042(6) 0.087(7) 0.010(5) 0.011(5) -0.013(4)
C226 0.022(5) 0.041(5) 0.062(6) -0.010(4) -0.005(4) -0.005(4)
C231 0.035(4) 0.016(4) 0.034(4) -0.010(3) 0.002(3) -0.001(3)
C232 0.049(5) 0.046(6) 0.053(6) 0.013(4) 0.008(4) 0.009(5)
C233 0.051(5) 0.080(8) 0.100(8) 0.022(6) 0.020(6) 0.021(6)
C234 0.032(5) 0.047(6) 0.090(7) 0.001(5) -0.012(4) 0.002(4)
C235 0.020(4) 0.037(5) 0.102(7) -0.002(5) -0.003(4) -0.005(4)
C236 0.032(4) 0.032(5) 0.027(4) -0.003(4) -0.008(4) -0.003(4)
N2 0.031(4) 0.087(6) 0.064(5) -0.004(5) -0.014(4) 0.001(4)
K3 0.0293(11) 0.0299(11) 0.0283(15) 0.0018(9) -0.0025(8) -0.0013(9)
O3 0.031(3) 0.020(3) 0.027(3) -0.005(2) -0.001(2) -0.008(2)
C3 0.039(4) 0.019(4) 0.018(4) 0.001(3) 0.003(4) -0.005(3)
C311 0.028(5) 0.036(5) 0.025(4) 0.006(3) 0.002(4) 0.008(4)
C321 0.030(4) 0.027(4) 0.031(5) -0.008(3) -0.001(3) -0.005(3)
C322 0.025(4) 0.036(4) 0.021(4) 0.000(4) 0.002(3) -0.009(4)
C323 0.045(5) 0.038(5) 0.030(5) -0.002(4) 0.011(4) -0.005(4)
C324 0.025(5) 0.050(6) 0.081(7) -0.011(5) 0.010(4) -0.011(4)
C325 0.042(5) 0.042(6) 0.080(7) -0.009(4) -0.024(5) 0.003(4)
C326 0.046(4) 0.046(5) 0.039(5) 0.002(4) 0.000(3) 0.000(4)
C331 0.029(4) 0.021(4) 0.018(4) 0.005(3) 0.009(3) -0.005(3)
C332 0.050(5) 0.026(5) 0.035(5) 0.000(4) 0.010(4) 0.003(4)
C333 0.051(6) 0.035(5) 0.062(6) 0.003(4) -0.004(5) 0.007(4)
C334 0.050(6) 0.025(5) 0.065(6) -0.007(4) -0.019(5) 0.005(4)
C335 0.054(6) 0.021(5) 0.054(5) -0.020(4) 0.003(4) 0.001(4)
C336 0.040(5) 0.032(5) 0.044(6) -0.003(4) -0.002(4) 0.005(4)
N3 0.036(4) 0.069(5) 0.040(5) -0.003(4) -0.014(3) 0.007(3)
K4 0.0277(11) 0.0292(10) 0.0402(17) 0.0011(10) 0.0011(8) 0.0004(9)
O4 0.033(3) 0.028(3) 0.036(3) 0.009(2) 0.008(3) -0.002(3)
C4 0.034(4) 0.024(4) 0.033(4) 0.003(3) 0.002(3) 0.001(3)
C411 0.041(5) 0.017(4) 0.043(5) -0.005(3) 0.008(4) -0.002(4)
C421 0.029(4) 0.022(4) 0.031(5) -0.003(3) 0.003(3) -0.002(3)
C422 0.042(5) 0.025(5) 0.050(5) 0.008(4) -0.001(4) 0.006(4)
C423 0.041(6) 0.028(5) 0.082(6) -0.008(4) 0.001(5) -0.002(4)
C424 0.064(7) 0.022(5) 0.117(9) 0.010(5) 0.007(6) 0.016(5)
C425 0.058(6) 0.032(5) 0.088(7) 0.016(5) -0.005(5) -0.008(4)
C426 0.046(5) 0.029(5) 0.058(5) 0.007(4) -0.006(4) 0.002(4)
C431 0.031(4) 0.027(4) 0.039(5) 0.007(3) 0.006(3) -0.002(3)
C432 0.027(4) 0.036(4) 0.031(5) -0.008(4) -0.001(4) 0.011(4)
C433 0.051(5) 0.043(6) 0.046(5) -0.005(4) -0.008(4) -0.003(5)
C434 0.039(5) 0.056(6) 0.054(6) 0.007(4) -0.003(4) -0.006(5)
C435 0.040(4) 0.064(6) 0.052(6) -0.003(4) 0.017(4) 0.007(4)
C436 0.043(4) 0.038(4) 0.040(5) -0.007(4) 0.012(4) -0.004(4)
N4 0.040(5) 0.065(5) 0.066(6) -0.006(4) 0.009(4) 0.016(4)

loop_
_atom_type_symbol
_atom_type_description
_atom_type_scat_dispersion_real
_atom_type_scat_dispersion_imag
_atom_type_scat_source
C C 0.0033 0.0016 'International Tables Vol C Tables 4.2.6.8 and 6.1.1.4'
H H 0.0000 0.0000 'International Tables Vol C Tables 4.2.6.8 and 6.1.1.4'
N N 0.0061 0.0033 'International Tables Vol C Tables 4.2.6.8 and 6.1.1.4'
O O 0.0106 0.0060 'International Tables Vol C Tables 4.2.6.8 and 6.1.1.4'
K K 0.2009 0.2494 'International Tables Vol C Tables 4.2.6.8 and 6.1.1.4'

loop_
_geom_angle_atom_site_label_1
_geom_angle_atom_site_label_2
_geom_angle_atom_site_label_3
_geom_angle
_geom_angle_site_symmetry_1
_geom_angle_site_symmetry_3
_geom_angle_publ_flag
O2 K1 O1 93.35(15) 3_675 3_675 ?
O2 K1 O1 91.04(15) 3_675 . ?
O1 K1 O1 92.60(15) 3_675 . ?
O2 K1 N1 115.6(2) 3_675 . ?
O1 K1 N1 105.12(19) 3_675 . ?
O1 K1 N1 146.4(2) . . ?
O2 K1 C121 105.40(19) 3_675 . ?
O1 K1 C121 132.50(17) 3_675 . ?
O1 K1 C121 45.00(17) . . ?
N1 K1 C121 105.1(2) . . ?
O2 K1 C1 108.98(19) 3_675 . ?
O1 K1 C1 105.23(18) 3_675 . ?
O1 K1 C1 23.01(15) . . ?
N1 K1 C1 123.4(2) . . ?
C121 K1 C1 27.47(18) . . ?
O2 K1 C122 119.52(19) 3_675 . ?
O1 K1 C122 139.47(18) 3_675 . ?
O1 K1 C122 65.83(17) . . ?
N1 K1 C122 82.7(2) . . ?
C121 K1 C122 22.72(17) . . ?
C1 K1 C122 44.6(2) . . ?
O2 K1 C15 116.9(2) 3_675 . ?
O1 K1 C15 84.7(2) 3_675 . ?
O1 K1 C15 151.97(19) . . ?
N1 K1 C15 20.42(18) . . ?
C121 K1 C15 121.4(2) . . ?
C1 K1 C15 132.3(2) . . ?
C122 K1 C15 98.8(2) . . ?
O2 K1 K2 46.47(12) 3_675 3_675 ?
O1 K1 K2 92.39(11) 3_675 3_675 ?
O1 K1 K2 44.63(9) . 3_675 ?
N1 K1 K2 156.49(17) . 3_675 ?
C121 K1 K2 72.27(14) . 3_675 ?
C1 K1 K2 64.48(12) . 3_675 ?
C122 K1 K2 94.25(14) . 3_675 ?
C15 K1 K2 163.09(17) . 3_675 ?
O2 K1 K2 48.97(11) 3_675 . ?
O1 K1 K2 44.44(9) 3_675 . ?
O1 K1 K2 90.79(11) . . ?
N1 K1 K2 121.85(17) . . ?
C121 K1 K2 132.37(14) . . ?
C1 K1 K2 113.34(15) . . ?
C122 K1 K2 155.09(15) . . ?
C15 K1 K2 106.11(17) . . ?
K2 K1 K2 61.64(6) 3_675 . ?
O2 K1 K1 91.95(11) 3_675 3_675 ?
O1 K1 K1 47.15(11) 3_675 3_675 ?
O1 K1 K1 45.47(11) . 3_675 ?
N1 K1 K1 143.80(17) . 3_675 ?
C121 K1 K1 88.25(14) . 3_675 ?
C1 K1 K1 61.25(15) . 3_675 ?
C122 K1 K1 104.66(16) . 3_675 ?
C15 K1 K1 126.27(18) . 3_675 ?
K2 K1 K1 59.53(4) 3_675 3_675 ?
K2 K1 K1 59.07(4) . 3_675 ?
C1 O1 K2 143.6(4) . 3_675 ?
C1 O1 K1 125.6(4) . 3_675 ?
K2 O1 K1 88.94(15) 3_675 3_675 ?
C1 O1 K1 104.2(4) . . ?
K2 O1 K1 86.79(14) 3_675 . ?
K1 O1 K1 87.38(15) 3_675 . ?
O1 C1 C131 114.5(6) . . ?
O1 C1 C111 112.2(6) . . ?
C131 C1 C111 105.7(6) . . ?
O1 C1 C121 108.4(6) . . ?
C131 C1 C121 104.7(6) . . ?
C111 C1 C121 111.1(7) . . ?
O1 C1 K1 52.8(4) . . ?
C131 C1 K1 164.9(5) . . ?
C111 C1 K1 88.0(4) . . ?
C121 C1 K1 75.3(4) . . ?
C122 C121 C126 117.4(7) . . ?
C122 C121 C1 124.3(7) . . ?
C126 C121 C1 118.1(7) . . ?
C122 C121 K1 85.6(5) . . ?
C126 C121 K1 104.5(5) . . ?
C1 C121 K1 77.2(4) . . ?
C121 C122 C123 120.9(8) . . ?
C121 C122 K1 71.7(5) . . ?
C123 C122 K1 107.6(6) . . ?
C124 C123 C122 122.0(8) . . ?
C125 C124 C123 116.6(9) . . ?
C124 C125 C126 121.1(9) . . ?
C121 C126 C125 121.7(8) . . ?
C136 C131 C132 117.2(8) . . ?
C136 C131 C1 119.1(7) . . ?
C132 C131 C1 123.5(7) . . ?
C133 C132 C131 121.6(9) . . ?
C132 C133 C134 120.2(9) . . ?
C133 C134 C135 120.8(9) . . ?
C136 C135 C134 117.7(8) . . ?
C135 C136 C131 122.4(8) . . ?
C15 N1 C11 117.8(7) . . ?
C15 N1 K1 109.8(6) . . ?
C11 N1 K1 131.5(6) . . ?
N1 C11 C12 120.6(8) . . ?
C13 C12 C11 120.1(9) . . ?
C14 C13 C12 118.9(9) . . ?
C15 C14 C13 117.7(9) . . ?
N1 C15 C14 123.9(9) . . ?
N1 C15 K1 49.7(4) . . ?
C14 C15 K1 162.7(7) . . ?
O1 K2 O2 92.83(15) 3_675 . ?
O1 K2 O2 90.55(15) 3_675 3_675 ?
O2 K2 O2 92.44(15) . 3_675 ?
O1 K2 N2 116.32(19) 3_675 . ?
O2 K2 N2 102.7(2) . . ?
O2 K2 N2 148.0(2) 3_675 . ?
O1 K2 C231 105.54(19) 3_675 3_675 ?
O2 K2 C231 132.64(17) . 3_675 ?
O2 K2 C231 45.36(17) 3_675 3_675 ?
N2 K2 C231 107.1(2) . 3_675 ?
O1 K2 C2 108.59(17) 3_675 3_675 ?
O2 K2 C2 105.75(19) . 3_675 ?
O2 K2 C2 23.41(15) 3_675 3_675 ?
N2 K2 C2 124.7(2) . 3_675 ?
C231 K2 C2 27.10(19) 3_675 3_675 ?
O1 K2 C232 120.18(19) 3_675 3_675 ?
O2 K2 C232 139.01(18) . 3_675 ?
O2 K2 C232 65.83(18) 3_675 3_675 ?
N2 K2 C232 84.8(2) . 3_675 ?
C231 K2 C232 22.54(18) 3_675 3_675 ?
C2 K2 C232 43.9(2) 3_675 3_675 ?
O1 K2 K1 48.58(11) 3_675 3_675 ?
O2 K2 K1 44.31(9) . 3_675 ?
O2 K2 K1 90.31(11) 3_675 3_675 ?
N2 K2 K1 120.19(17) . 3_675 ?
C231 K2 K1 132.30(14) 3_675 3_675 ?
C2 K2 K1 113.35(15) 3_675 3_675 ?
C232 K2 K1 154.83(15) 3_675 3_675 ?
O1 K2 K1 46.62(12) 3_675 . ?
O2 K2 K1 91.93(11) . . ?
O2 K2 K1 43.98(8) 3_675 . ?
N2 K2 K1 158.74(17) . . ?
C231 K2 K1 72.34(14) 3_675 . ?
C2 K2 K1 64.06(12) 3_675 . ?
C232 K2 K1 94.34(15) 3_675 . ?
K1 K2 K1 61.40(6) 3_675 . ?
O1 K2 K2 91.77(11) 3_675 3_675 ?
O2 K2 K2 47.59(11) . 3_675 ?
O2 K2 K2 44.86(12) 3_675 3_675 ?
N2 K2 K2 141.85(17) . 3_675 ?
C231 K2 K2 87.84(14) 3_675 3_675 ?
C2 K2 K2 61.13(15) 3_675 3_675 ?
C232 K2 K2 103.67(16) 3_675 3_675 ?
K1 K2 K2 59.41(5) 3_675 3_675 ?
K1 K2 K2 58.96(4) . 3_675 ?
C2 O2 K1 142.8(4) . 3_675 ?
C2 O2 K2 126.2(4) . . ?
K1 O2 K2 89.21(16) 3_675 . ?
C2 O2 K2 103.7(4) . 3_675 ?
K1 O2 K2 87.04(14) 3_675 3_675 ?
K2 O2 K2 87.55(15) . 3_675 ?
O2 C2 C211 110.0(6) . . ?
O2 C2 C221 112.4(6) . . ?
C211 C2 C221 108.2(6) . . ?
O2 C2 C231 108.8(6) . . ?
C211 C2 C231 111.2(7) . . ?
C221 C2 C231 106.3(6) . . ?
O2 C2 K2 52.9(3) . 3_675 ?
C211 C2 K2 87.1(4) . 3_675 ?
C221 C2 K2 162.7(5) . 3_675 ?
C231 C2 K2 74.3(4) . 3_675 ?
C226 C221 C222 120.4(7) . . ?
C226 C221 C2 120.6(7) . . ?
C222 C221 C2 118.8(7) . . ?
C221 C222 C223 120.5(8) . . ?
C224 C223 C222 118.5(9) . . ?
C223 C224 C225 120.8(9) . . ?
C226 C225 C224 118.9(9) . . ?
C225 C226 C221 120.7(8) . . ?
C232 C231 C236 116.7(8) . . ?
C232 C231 C2 124.4(7) . . ?
C236 C231 C2 118.7(7) . . ?
C232 C231 K2 88.0(5) . 3_675 ?
C236 C231 K2 101.2(5) . 3_675 ?
C2 C231 K2 78.6(4) . 3_675 ?
C231 C232 C233 123.1(9) . . ?
C231 C232 K2 69.4(4) . 3_675 ?
C233 C232 K2 109.5(7) . 3_675 ?
C234 C233 C232 119.8(10) . . ?
C233 C234 C235 119.1(9) . . ?
C234 C235 C236 118.8(9) . . ?
C235 C236 C231 122.4(8) . . ?
C25 N2 C21 118.8(8) . . ?
C25 N2 K2 116.5(6) . . ?
C21 N2 K2 123.5(6) . . ?
N2 C21 C22 122.1(8) . . ?
C21 C22 C23 119.0(9) . . ?
C22 C23 C24 119.3(9) . . ?
C23 C24 C25 119.2(9) . . ?
N2 C25 C24 121.5(9) . . ?
O3 K3 O3 94.23(15) 2_475 3_685 ?
O3 K3 O3 90.36(14) 2_475 . ?
O3 K3 O3 92.50(14) 3_685 . ?
O3 K3 N3 116.69(18) 2_475 . ?
O3 K3 N3 102.85(18) 3_685 . ?
O3 K3 N3 147.24(17) . . ?
O3 K3 C321 104.03(18) 2_475 . ?
O3 K3 C321 132.69(18) 3_685 . ?
O3 K3 C321 45.11(16) . . ?
N3 K3 C321 106.82(19) . . ?
O3 K3 C3 107.74(16) 2_475 . ?
O3 K3 C3 106.48(17) 3_685 . ?
O3 K3 C3 23.62(15) . . ?
N3 K3 C3 123.80(19) . . ?
C321 K3 C3 26.38(18) . . ?
O3 K3 C326 119.43(19) 2_475 . ?
O3 K3 C326 139.65(18) 3_685 . ?
O3 K3 C326 67.58(17) . . ?
N3 K3 C326 82.4(2) . . ?
C321 K3 C326 24.63(18) . . ?
C3 K3 C326 45.2(2) . . ?
O3 K3 K3 49.77(12) 2_475 2_475 ?
O3 K3 K3 44.51(9) 3_685 2_475 ?
O3 K3 K3 90.24(10) . 2_475 ?
N3 K3 K3 120.94(15) . 2_475 ?
C321 K3 K3 131.77(14) . 2_475 ?
C3 K3 K3 113.62(14) . 2_475 ?
C326 K3 K3 156.40(16) . 2_475 ?
O3 K3 K3 46.05(11) 2_475 4_765 ?
O3 K3 K3 92.95(11) 3_685 4_765 ?
O3 K3 K3 44.37(9) . 4_765 ?
N3 K3 K3 158.11(16) . 4_765 ?
C321 K3 K3 71.50(14) . 4_765 ?
C3 K3 K3 64.04(12) . 4_765 ?
C326 K3 K3 95.37(15) . 4_765 ?
K3 K3 K3 61.83(5) 2_475 4_765 ?
O3 K3 K3 91.80(11) 2_475 3_685 ?
O3 K3 K3 48.10(11) 3_685 3_685 ?
O3 K3 K3 44.43(10) . 3_685 ?
N3 K3 K3 142.54(15) . 3_685 ?
C321 K3 K3 87.51(14) . 3_685 ?
C3 K3 K3 61.61(15) . 3_685 ?
C326 K3 K3 105.27(16) . 3_685 ?
K3 K3 K3 59.09(3) 2_475 3_685 ?
K3 K3 K3 59.09(3) 4_765 3_685 ?
C3 O3 K3 140.5(4) . 4_765 ?
C3 O3 K3 129.2(4) . 3_685 ?
K3 O3 K3 89.43(15) 4_765 3_685 ?
C3 O3 K3 102.0(4) . . ?
K3 O3 K3 85.86(14) 4_765 . ?
K3 O3 K3 87.47(14) 3_685 . ?
O3 C3 C321 110.2(6) . . ?
O3 C3 C311 108.1(6) . . ?
C321 C3 C311 111.1(6) . . ?
O3 C3 C331 112.2(6) . . ?
C321 C3 C331 108.8(6) . . ?
C311 C3 C331 106.4(6) . . ?
O3 C3 K3 54.4(3) . . ?
C321 C3 K3 74.1(4) . . ?
C311 C3 K3 85.4(4) . . ?
C331 C3 K3 165.2(5) . . ?
C322 C321 C326 118.8(7) . . ?
C322 C321 C3 117.7(7) . . ?
C326 C321 C3 123.2(7) . . ?
C322 C321 K3 104.7(5) . . ?
C326 C321 K3 81.6(5) . . ?
C3 C321 K3 79.5(4) . . ?
C321 C322 C323 121.5(8) . . ?
C324 C323 C322 120.8(8) . . ?
C323 C324 C325 121.0(8) . . ?
C326 C325 C324 118.8(8) . . ?
C325 C326 C321 118.8(8) . . ?
C325 C326 K3 111.7(6) . . ?
C321 C326 K3 73.8(4) . . ?
C336 C331 C332 116.9(7) . . ?
C336 C331 C3 123.2(7) . . ?
C332 C331 C3 119.9(7) . . ?
C331 C332 C333 119.0(8) . . ?
C334 C333 C332 123.1(9) . . ?
C333 C334 C335 119.4(9) . . ?
C334 C335 C336 118.7(8) . . ?
C335 C336 C331 122.7(8) . . ?
C35 N3 C31 117.9(7) . . ?
C35 N3 K3 126.1(6) . . ?
C31 N3 K3 114.7(5) . . ?
N3 C31 C32 120.6(9) . . ?
C33 C32 C31 118.2(10) . . ?
C32 C33 C34 122.3(10) . . ?
C35 C34 C33 116.0(9) . . ?
N3 C35 C34 124.3(8) . . ?
O4 K4 O4 93.61(16) 2_577 3_775 ?
O4 K4 O4 90.57(15) 2_577 . ?
O4 K4 O4 91.72(15) 3_775 . ?
O4 K4 N4 116.0(2) 2_577 . ?
O4 K4 N4 104.04(19) 3_775 . ?
O4 K4 N4 147.58(19) . . ?
O4 K4 C431 105.0(2) 2_577 . ?
O4 K4 C431 132.56(19) 3_775 . ?
O4 K4 C431 45.96(17) . . ?
N4 K4 C431 105.9(2) . . ?
O4 K4 C4 108.24(18) 2_577 . ?
O4 K4 C4 105.51(18) 3_775 . ?
O4 K4 C4 23.56(15) . . ?
N4 K4 C4 124.1(2) . . ?
C431 K4 C4 27.29(19) . . ?
O4 K4 C436 119.9(2) 2_577 . ?
O4 K4 C436 139.43(19) 3_775 . ?
O4 K4 C436 67.70(17) . . ?
N4 K4 C436 82.4(2) . . ?
C431 K4 C436 23.82(18) . . ?
C4 K4 C436 45.47(19) . . ?
O4 K4 K4 49.13(12) 2_577 2_577 ?
O4 K4 K4 44.51(10) 3_775 2_577 ?
O4 K4 K4 90.38(11) . 2_577 ?
N4 K4 K4 120.73(17) . 2_577 ?
C431 K4 K4 132.74(15) . 2_577 ?
C4 K4 K4 113.66(14) . 2_577 ?
C436 K4 K4 156.57(15) . 2_577 ?
O4 K4 K4 46.19(12) 2_577 4_757 ?
O4 K4 K4 92.51(11) 3_775 4_757 ?
O4 K4 K4 44.41(9) . 4_757 ?
N4 K4 K4 157.18(17) . 4_757 ?
C431 K4 K4 72.22(15) . 4_757 ?
C4 K4 K4 64.12(13) . 4_757 ?
C436 K4 K4 95.30(15) . 4_757 ?
K4 K4 K4 62.00(5) 2_577 4_757 ?
O4 K4 K4 91.25(11) 2_577 3_775 ?
O4 K4 K4 47.32(12) 3_775 3_775 ?
O4 K4 K4 44.45(11) . 3_775 ?
N4 K4 K4 143.51(17) . 3_775 ?
C431 K4 K4 88.35(15) . 3_775 ?
C4 K4 K4 61.51(15) . 3_775 ?
C436 K4 K4 105.60(16) . 3_775 ?
K4 K4 K4 59.00(3) 2_577 3_775 ?
K4 K4 K4 59.00(3) 4_757 3_775 ?
C4 O4 K4 140.7(4) . 4_757 ?
C4 O4 K4 128.7(4) . 3_775 ?
K4 O4 K4 89.30(16) 4_757 3_775 ?
C4 O4 K4 102.7(4) . . ?
K4 O4 K4 86.46(16) 4_757 . ?
K4 O4 K4 88.23(15) 3_775 . ?
O4 C4 C411 110.2(6) . . ?
O4 C4 C421 113.9(6) . . ?
C411 C4 C421 105.8(6) . . ?
O4 C4 C431 109.2(6) . . ?
C411 C4 C431 111.0(6) . . ?
C421 C4 C431 106.7(6) . . ?
O4 C4 K4 53.8(3) . . ?
C411 C4 K4 88.3(4) . . ?
C421 C4 K4 164.6(5) . . ?
C431 C4 K4 72.9(4) . . ?
C426 C421 C422 120.0(8) . . ?
C426 C421 C4 120.9(7) . . ?
C422 C421 C4 119.1(7) . . ?
C421 C422 C423 119.5(8) . . ?
C424 C423 C422 122.7(9) . . ?
C423 C424 C425 116.2(9) . . ?
C426 C425 C424 121.6(9) . . ?
C425 C426 C421 119.8(9) . . ?
C436 C431 C432 117.8(8) . . ?
C436 C431 C4 124.7(7) . . ?
C432 C431 C4 117.3(7) . . ?
C436 C431 K4 83.5(5) . . ?
C432 C431 K4 103.4(5) . . ?
C4 C431 K4 79.8(4) . . ?
C431 C432 C433 121.8(8) . . ?
C434 C433 C432 120.7(9) . . ?
C433 C434 C435 120.5(9) . . ?
C434 C435 C436 118.8(8) . . ?
C431 C436 C435 120.3(8) . . ?
C431 C436 K4 72.7(5) . . ?
C435 C436 K4 109.9(6) . . ?
C41 N4 C45 117.9(7) . . ?
C41 N4 K4 130.4(5) . . ?
C45 N4 K4 111.2(5) . . ?
N4 C41 C42 122.7(8) . . ?
C41 C42 C43 118.5(9) . . ?
C42 C43 C44 119.5(9) . . ?
C45 C44 C43 118.1(9) . . ?
N4 C45 C44 122.8(8) . . ?
C1A N1A C5A 112.7(13) . . ?
N1A C1A C2A 123.8(13) . . ?
C3A C2A C1A 117.1(12) . . ?
C2A C3A C4A 120.5(12) . . ?
C3A C4A C5A 118.0(12) . . ?
N1A C5A C4A 119.3(13) . . ?
C5B N1B C1B 122.2(13) . . ?
N1B C1B C2B 121.2(14) . . ?
C3B C2B C1B 114.1(15) . . ?
C2B C3B C4B 116.9(17) . . ?
C5B C4B C3B 113.4(18) . . ?
N1B C5B C4B 117.3(15) . . ?
C5C N1C C1C 123.6(17) . . ?
N1C C1C C2C 116.1(16) . . ?
C1C C2C C3C 115.9(17) . . ?
C4C C3C C2C 125.1(19) . . ?
C5C C4C C3C 111.4(15) . . ?
N1C C5C C4C 121.5(15) . . ?

loop_
_geom_bond_atom_site_label_1
_geom_bond_atom_site_label_2
_geom_bond_distance
_geom_bond_site_symmetry_2
_geom_bond_publ_flag
K1 O2 2.551(4) 3_675 ?
K1 O1 2.667(5) 3_675 ?
K1 O1 2.742(5) . ?
K1 N1 2.846(7) . ?
K1 C121 3.312(8) . ?
K1 C1 3.338(8) . ?
K1 C122 3.477(8) . ?
K1 C15 3.509(9) . ?
K1 K2 3.651(2) 3_675 ?
K1 K2 3.668(2) . ?
K1 K1 3.737(3) 3_675 ?
O1 C1 1.346(7) . ?
O1 K2 2.569(4) 3_675 ?
O1 K1 2.667(5) 3_675 ?
C1 C131 1.554(11) . ?
C1 C111 1.538(9) . ?
C1 C121 1.579(11) . ?
C121 C122 1.347(10) . ?
C121 C126 1.399(10) . ?
C122 C123 1.392(12) . ?
C123 C124 1.406(12) . ?
C124 C125 1.359(11) . ?
C125 C126 1.394(11) . ?
C131 C136 1.393(11) . ?
C131 C132 1.398(11) . ?
C132 C133 1.371(11) . ?
C133 C134 1.379(12) . ?
C134 C135 1.397(12) . ?
C135 C136 1.402(11) . ?
N1 C15 1.302(9) . ?
N1 C11 1.344(8) . ?
C11 C12 1.393(9) . ?
C12 C13 1.352(10) . ?
C13 C14 1.364(9) . ?
C14 C15 1.387(9) . ?
K2 O1 2.569(4) 3_675 ?
K2 O2 2.648(5) . ?
K2 O2 2.771(5) 3_675 ?
K2 N2 2.862(7) . ?
K2 C231 3.316(7) 3_675 ?
K2 C2 3.376(7) 3_675 ?
K2 C232 3.540(9) 3_675 ?
K2 K1 3.651(2) 3_675 ?
K2 K2 3.750(3) 3_675 ?
O2 C2 1.380(8) . ?
O2 K1 2.551(4) 3_675 ?
O2 K2 2.771(5) 3_675 ?
C2 C211 1.533(9) . ?
C2 C221 1.564(10) . ?
C2 C231 1.569(11) . ?
C2 K2 3.376(7) 3_675 ?
C221 C226 1.357(11) . ?
C221 C222 1.370(10) . ?
C222 C223 1.431(11) . ?
C223 C224 1.372(13) . ?
C224 C225 1.395(13) . ?
C225 C226 1.411(12) . ?
C231 C232 1.358(10) . ?
C231 C236 1.385(10) . ?
C231 K2 3.316(7) 3_675 ?
C232 C233 1.347(12) . ?
C232 K2 3.540(9) 3_675 ?
C233 C234 1.384(13) . ?
C234 C235 1.387(12) . ?
C235 C236 1.365(11) . ?
N2 C25 1.298(9) . ?
N2 C21 1.340(9) . ?
C21 C22 1.355(9) . ?
C22 C23 1.337(10) . ?
C23 C24 1.364(10) . ?
C24 C25 1.373(10) . ?
K3 O3 2.569(4) 2_475 ?
K3 O3 2.638(5) 3_685 ?
K3 O3 2.805(5) . ?
K3 N3 2.855(6) . ?
K3 C321 3.300(7) . ?
K3 C3 3.375(8) . ?
K3 C326 3.400(8) . ?
K3 K3 3.664(3) 2_475 ?
K3 K3 3.664(3) 4_765 ?
K3 K3 3.764(3) 3_685 ?
O3 C3 1.383(8) . ?
O3 K3 2.569(4) 4_765 ?
O3 K3 2.638(5) 3_685 ?
C3 C321 1.525(11) . ?
C3 C311 1.586(9) . ?
C3 C331 1.543(11) . ?
C321 C322 1.371(10) . ?
C321 C326 1.432(11) . ?
C322 C323 1.366(10) . ?
C323 C324 1.376(12) . ?
C324 C325 1.374(12) . ?
C325 C326 1.429(12) . ?
C331 C336 1.393(10) . ?
C331 C332 1.391(11) . ?
C332 C333 1.375(11) . ?
C333 C334 1.313(11) . ?
C334 C335 1.398(11) . ?
C335 C336 1.346(10) . ?
N3 C35 1.327(8) . ?
N3 C31 1.348(9) . ?
C31 C32 1.380(10) . ?
C32 C33 1.373(11) . ?
C33 C34 1.335(10) . ?
C34 C35 1.379(9) . ?
K4 O4 2.564(5) 2_577 ?
K4 O4 2.639(5) 3_775 ?
K4 O4 2.770(5) . ?
K4 N4 2.895(7) . ?
K4 C431 3.255(8) . ?
K4 C4 3.351(7) . ?
K4 C436 3.387(8) . ?
K4 K4 3.656(3) 2_577 ?
K4 K4 3.656(3) 4_757 ?
K4 K4 3.766(3) 3_775 ?
O4 C4 1.373(8) . ?
O4 K4 2.564(5) 4_757 ?
O4 K4 2.639(5) 3_775 ?
C4 C411 1.529(9) . ?
C4 C421 1.576(10) . ?
C4 C431 1.561(11) . ?
C421 C426 1.358(11) . ?
C421 C422 1.367(10) . ?
C422 C423 1.383(11) . ?
C423 C424 1.357(13) . ?
C424 C425 1.406(13) . ?
C425 C426 1.379(11) . ?
C431 C436 1.377(10) . ?
C431 C432 1.365(11) . ?
C432 C433 1.372(11) . ?
C433 C434 1.345(12) . ?
C434 C435 1.356(12) . ?
C435 C436 1.432(11) . ?
N4 C41 1.343(8) . ?
N4 C45 1.308(8) . ?
C41 C42 1.346(9) . ?
C42 C43 1.358(9) . ?
C43 C44 1.371(9) . ?
C44 C45 1.366(9) . ?
N1A C1A 1.342(12) . ?
N1A C5A 1.323(11) . ?
C1A C2A 1.341(11) . ?
C2A C3A 1.316(11) . ?
C3A C4A 1.341(11) . ?
C4A C5A 1.359(11) . ?
N1B C5B 1.302(13) . ?
N1B C1B 1.335(14) . ?
C1B C2B 1.357(13) . ?
C2B C3B 1.361(14) . ?
C3B C4B 1.387(16) . ?
C4B C5B 1.388(15) . ?
N1C C5C 1.304(13) . ?
N1C C1C 1.353(14) . ?
C1C C2C 1.369(14) . ?
C2C C3C 1.357(15) . ?
C3C C4C 1.384(14) . ?
C4C C5C 1.364(13) . ?
